data_4116542
loop_
_publ_author_name
'George J. P. Britovsek'
'Michael Bruce'
'Vernon C. Gibson'
'Brian S. Kimberley'
'Peter J. Maddox'
'Sergio Mastroianni'
'Stuart J. McTavish'
'Carl Redshaw'
'Gregory A. Solan'
'Staffan Str\"omberg'
'Andrew J. P. White'
'David J. Williams'

_publ_section_title
;
 Iron and Cobalt Ethylene Polymerization Catalysts Bearing
 2,6-Bis(Imino)Pyridyl Ligands: Synthesis, Structures, and Polymerization
 Studies
;
_journal_name_full 'Journal of the American Chemical Society'
_journal_page_first 8728
_journal_page_last 8740
_journal_paper_doi 10.1021/ja990449w
_journal_volume 121
_journal_year 1999
_chemical_formula_sum 'C29 H34 Br2 Fe N4'
_chemical_formula_weight 654.27
_chemical_name_systematic
; 
 ? 
;
_space_group_IT_number 14
_symmetry_cell_setting monoclinic
_symmetry_space_group_name_Hall '-P 2yn'
_symmetry_space_group_name_H-M 'P 1 21/n 1'
_atom_sites_solution_hydrogens geom
_atom_sites_solution_primary direct
_atom_sites_solution_secondary difmap
_audit_creation_method SHELXL
_cell_angle_alpha 90.00
_cell_angle_beta 112.409(13)
_cell_angle_gamma 90.00
_cell_formula_units_Z 4
_cell_length_a 14.536(2)
_cell_length_b 15.273(3)
_cell_length_c 14.676(2)
_cell_measurement_reflns_used 23
_cell_measurement_temperature 293(2)
_cell_measurement_theta_max 23.99
_cell_measurement_theta_min 5.82
_cell_volume 3012.2(9)
_computing_cell_refinement 'Siemens XSCANS'
_computing_data_collection 'Siemens XSCANS'
_computing_data_reduction 'Siemens SHELXTL'
_computing_molecular_graphics 'Siemens SHELXTL'
_computing_publication_material 'Siemens SHELXTL'
_computing_structure_refinement 'SHELXL-93 (Sheldrick, 1993)'
_computing_structure_solution 'SHELXS-86 (Sheldrick, 1990)'
_diffrn_ambient_temperature 293(2)
_diffrn_measurement_device 'Siemens P4'
_diffrn_measurement_method '\w scans'
_diffrn_radiation_monochromator graphite
_diffrn_radiation_source 'fine-focus sealed tube'
_diffrn_radiation_type CuK\a
_diffrn_radiation_wavelength 1.54178
_diffrn_reflns_av_R_equivalents 0.0585
_diffrn_reflns_av_sigmaI/netI 0.1042
_diffrn_reflns_limit_h_max 16
_diffrn_reflns_limit_h_min 0
_diffrn_reflns_limit_k_max 17
_diffrn_reflns_limit_k_min 0
_diffrn_reflns_limit_l_max 15
_diffrn_reflns_limit_l_min -16
_diffrn_reflns_number 4663
_diffrn_reflns_theta_max 60.00
_diffrn_reflns_theta_min 3.64
_diffrn_standards_interval_count 97
_diffrn_standards_number 3
_exptl_absorpt_coefficient_mu 7.293
_exptl_absorpt_correction_T_max 0.7345
_exptl_absorpt_correction_T_min 0.2910
_exptl_absorpt_correction_type empirical
_exptl_crystal_colour 'Deep blue'
_exptl_crystal_density_diffrn 1.443
_exptl_crystal_description prisms
_exptl_crystal_F_000 1328
_exptl_crystal_size_max 0.23
_exptl_crystal_size_mid 0.17
_exptl_crystal_size_min 0.05
_refine_diff_density_max 0.408
_refine_diff_density_min -0.406
_refine_diff_density_rms 0.082
_refine_ls_extinction_coef 0.00019(4)
_refine_ls_extinction_expression Fc^*^=kFc[1+0.001xFc^2^\l^3^/sin(2\q)]^-1/4^
_refine_ls_extinction_method SHELXL
_refine_ls_goodness_of_fit_all 1.021
_refine_ls_goodness_of_fit_obs 1.116
_refine_ls_matrix_type full
_refine_ls_number_parameters 326
_refine_ls_number_reflns 3952
_refine_ls_number_restraints 0
_refine_ls_restrained_S_all 1.051
_refine_ls_restrained_S_obs 1.116
_refine_ls_R_factor_all 0.1172
_refine_ls_R_factor_obs 0.0592
_refine_ls_shift/esd_max 0.000
_refine_ls_shift/esd_mean 0.000
_refine_ls_structure_factor_coef Fsqd
_refine_ls_weighting_details 'w=1/[\s^2^(Fo^2^)+(0.0425P)^2^+0.0000P] where P=(Fo^2^+2Fc^2^)/3'
_refine_ls_weighting_scheme calc
_refine_ls_wR_factor_all 0.1451
_refine_ls_wR_factor_obs 0.1180
_reflns_number_observed 2738
_reflns_number_total 4467
_reflns_observed_criterion >2sigma(I)
_cod_data_source_file ja990449w_2.cif
_cod_data_source_block VG9853
_cod_depositor_comments
;
The following automatic conversions were performed:

'_refine_ls_weighting_scheme' value 'calc
w=1/[\s^2^(Fo^2^)+(0.0425P)^2^+0.0000P] where P=(Fo^2^+2Fc^2^)/3' was
changed to 'calc'. New tag '_refine_ls_weighting_details' was
created. The value of the new tag was set to
'w=1/[\s^2^(Fo^2^)+(0.0425P)^2^+0.0000P] where P=(Fo^2^+2Fc^2^)/3'.

Automatic conversion script
Id: cif_fix_values 3143 2015-03-26 13:38:13Z robertas 
;
_cod_original_cell_volume 3012.2(8)
_cod_original_formula_sum 'C29 H34 N4 Br2 Fe'
_cod_database_code 4116542

loop_
_symmetry_equiv_pos_as_xyz
'x, y, z'
'-x+1/2, y+1/2, -z+1/2'
'-x, -y, -z'
'x-1/2, -y-1/2, z-1/2'

loop_
_atom_site_aniso_label
_atom_site_aniso_U_11
_atom_site_aniso_U_22
_atom_site_aniso_U_33
_atom_site_aniso_U_23
_atom_site_aniso_U_13
_atom_site_aniso_U_12
Fe 0.0373(6) 0.0403(7) 0.0473(7) 0.0032(6) 0.0183(5) -0.0032(5)
Br1 0.0700(6) 0.0765(7) 0.0479(5) 0.0060(5) 0.0147(4) -0.0104(5)
Br2 0.0617(5) 0.0560(6) 0.0697(6) 0.0210(5) 0.0288(5) -0.0002(5)
N1 0.035(3) 0.037(3) 0.056(4) 0.004(3) 0.026(3) -0.002(3)
C2 0.046(4) 0.035(4) 0.066(5) 0.006(4) 0.033(4) 0.001(3)
C3 0.057(5) 0.053(5) 0.064(6) -0.006(5) 0.023(4) 0.004(4)
C4 0.069(6) 0.040(5) 0.095(8) -0.011(5) 0.032(6) -0.005(4)
C5 0.044(4) 0.056(6) 0.073(6) -0.008(5) 0.022(4) -0.011(4)
C6 0.039(4) 0.054(5) 0.053(5) 0.006(4) 0.021(4) -0.002(4)
C7 0.046(4) 0.048(5) 0.069(5) 0.011(4) 0.033(4) 0.010(4)
N7 0.034(3) 0.047(4) 0.060(4) 0.015(3) 0.023(3) 0.006(3)
C8 0.071(6) 0.063(6) 0.112(9) -0.007(6) 0.056(6) 0.010(5)
C9 0.035(4) 0.053(5) 0.040(4) 0.002(4) 0.018(3) -0.001(3)
N9 0.037(3) 0.049(4) 0.040(3) 0.003(3) 0.017(3) 0.001(3)
C10 0.032(4) 0.067(6) 0.061(5) -0.009(4) 0.023(4) -0.015(4)
C11 0.039(4) 0.056(5) 0.076(6) 0.002(5) 0.032(4) -0.001(4)
C12 0.048(4) 0.064(6) 0.067(6) 0.015(5) 0.033(4) 0.010(4)
C13 0.051(5) 0.070(6) 0.098(8) 0.014(6) 0.044(6) 0.001(5)
C14 0.045(5) 0.078(7) 0.122(10) 0.011(7) 0.044(6) 0.000(5)
C15 0.039(4) 0.087(8) 0.096(8) 0.005(7) 0.019(5) -0.006(5)
C16 0.040(4) 0.078(7) 0.068(6) 0.016(5) 0.023(4) 0.010(4)
C17 0.067(6) 0.094(8) 0.066(6) 0.023(6) 0.031(5) 0.011(6)
C18 0.065(7) 0.089(9) 0.187(16) 0.017(10) 0.055(9) -0.008(7)
C19 0.054(5) 0.134(11) 0.083(7) 0.057(8) 0.025(5) 0.028(7)
C20 0.038(4) 0.062(5) 0.049(5) -0.004(4) 0.021(4) -0.005(4)
C21 0.042(4) 0.073(6) 0.055(5) -0.003(5) 0.024(4) -0.003(4)
C22 0.050(5) 0.073(6) 0.080(7) -0.032(6) 0.037(5) -0.012(5)
C23 0.041(4) 0.061(6) 0.101(8) -0.019(6) 0.031(5) 0.000(4)
C24 0.038(4) 0.056(6) 0.097(8) 0.004(5) 0.022(5) 0.010(4)
C25 0.034(4) 0.054(5) 0.069(6) 0.005(4) 0.021(4) -0.001(4)
C26 0.096(7) 0.087(8) 0.059(6) 0.000(6) 0.043(6) -0.009(6)
C27 0.073(7) 0.109(10) 0.134(12) -0.045(9) 0.043(8) 0.021(7)
C28 0.052(5) 0.102(8) 0.055(5) 0.019(5) 0.025(4) 0.015(5)
N30 0.118(9) 0.104(9) 0.108(9) -0.004(7) 0.062(8) -0.015(8)
C31 0.123(10) 0.069(7) 0.082(8) 0.003(6) 0.063(8) -0.014(7)
C32 0.090(9) 0.137(14) 0.176(17) -0.016(13) 0.067(11) -0.036(10)

loop_
_atom_site_label
_atom_site_type_symbol
_atom_site_fract_x
_atom_site_fract_y
_atom_site_fract_z
_atom_site_U_iso_or_equiv
_atom_site_thermal_displace_type
_atom_site_occupancy
_atom_site_calc_flag
_atom_site_refinement_flags
Fe Fe 0.31494(8) 0.19944(8) 0.26093(9) 0.0410(3) Uani 1 d .
Br1 Br 0.23570(8) 0.17983(8) 0.08190(7) 0.0671(3) Uani 1 d .
Br2 Br 0.30231(7) 0.06435(7) 0.34128(8) 0.0613(3) Uani 1 d .
N1 N 0.3793(4) 0.3214(4) 0.3162(5) 0.0405(14) Uani 1 d .
C2 C 0.3250(6) 0.3838(5) 0.3392(6) 0.046(2) Uani 1 d .
C3 C 0.3623(7) 0.4671(6) 0.3680(7) 0.058(2) Uani 1 d .
H3A H 0.3248(7) 0.5094(6) 0.3839(7) 0.069 Uiso 1 calc R
C4 C 0.4572(7) 0.4851(6) 0.3726(8) 0.068(3) Uani 1 d .
H4A H 0.4836(7) 0.5408(6) 0.3909(8) 0.081 Uiso 1 calc R
C5 C 0.5122(6) 0.4233(6) 0.3509(7) 0.058(2) Uani 1 d .
H5A H 0.5758(6) 0.4363(6) 0.3540(7) 0.069 Uiso 1 calc R
C6 C 0.4726(6) 0.3403(6) 0.3239(6) 0.047(2) Uani 1 d .
C7 C 0.2226(6) 0.3552(6) 0.3282(7) 0.051(2) Uani 1 d .
N7 N 0.1994(4) 0.2781(5) 0.2951(5) 0.046(2) Uani 1 d .
C8 C 0.1589(8) 0.4177(7) 0.3569(9) 0.075(3) Uani 1 d .
H8A H 0.1390(8) 0.4651(7) 0.3106(9) 0.113 Uiso 1 d R
H8B H 0.1959(8) 0.4402(7) 0.4217(9) 0.113 Uiso 1 d R
H8C H 0.1009(8) 0.3876(7) 0.3569(9) 0.113 Uiso 1 d R
C9 C 0.5247(5) 0.2660(5) 0.2997(6) 0.042(2) Uani 1 d .
N9 N 0.4742(4) 0.1953(5) 0.2717(4) 0.0414(14) Uani 1 d .
C10 C 0.6309(5) 0.2772(6) 0.3124(7) 0.052(2) Uani 1 d .
H10A H 0.6653(5) 0.3105(6) 0.3711(7) 0.078 Uiso 1 d R
H10B H 0.6341(5) 0.3075(6) 0.2564(7) 0.078 Uiso 1 d R
H10C H 0.6616(5) 0.2207(6) 0.3180(7) 0.078 Uiso 1 d R
C11 C 0.1024(6) 0.2415(6) 0.2815(7) 0.054(2) Uani 1 d .
C12 C 0.0921(6) 0.1988(6) 0.3613(7) 0.057(2) Uani 1 d .
C13 C 0.0018(7) 0.1580(7) 0.3458(9) 0.069(3) Uani 1 d .
H13A H -0.0064(7) 0.1284(7) 0.3976(9) 0.082 Uiso 1 calc R
C14 C -0.0741(7) 0.1605(8) 0.2569(10) 0.078(3) Uani 1 d .
C15 C -0.0639(7) 0.2067(8) 0.1802(9) 0.076(3) Uani 1 d .
H15A H -0.1169(7) 0.2090(8) 0.1196(9) 0.091 Uiso 1 calc R
C16 C 0.0242(6) 0.2496(7) 0.1922(7) 0.061(3) Uani 1 d .
C17 C 0.1722(7) 0.1971(8) 0.4617(7) 0.074(3) Uani 1 d .
H17A H 0.1506(7) 0.1629(8) 0.5048(7) 0.111 Uiso 1 d R
H17B H 0.1863(7) 0.2558(8) 0.4866(7) 0.111 Uiso 1 d R
H17C H 0.2311(7) 0.1715(8) 0.4584(7) 0.111 Uiso 1 d R
C18 C -0.1740(9) 0.1151(9) 0.2397(12) 0.112(5) Uani 1 d .
H18A H -0.1893(9) 0.1211(9) 0.2976(12) 0.168 Uiso 1 d R
H18B H -0.1693(9) 0.0541(9) 0.2264(12) 0.168 Uiso 1 d R
H18C H -0.2258(9) 0.1417(9) 0.1846(12) 0.168 Uiso 1 d R
C19 C 0.0338(7) 0.3038(10) 0.1101(8) 0.091(4) Uani 1 d .
H19A H -0.0055(7) 0.3560(10) 0.1011(8) 0.136 Uiso 1 d R
H19B H 0.0107(7) 0.2704(10) 0.0501(8) 0.136 Uiso 1 d R
H19C H 0.1023(7) 0.3194(10) 0.1269(8) 0.136 Uiso 1 d R
C20 C 0.5226(6) 0.1197(6) 0.2504(6) 0.049(2) Uani 1 d .
C21 C 0.5255(6) 0.1075(7) 0.1579(7) 0.055(2) Uani 1 d .
C22 C 0.5717(7) 0.0313(7) 0.1438(8) 0.064(3) Uani 1 d .
H22A H 0.5750(7) 0.0221(7) 0.0825(8) 0.077 Uiso 1 calc R
C23 C 0.6128(6) -0.0314(7) 0.2165(9) 0.066(3) Uani 1 d .
C24 C 0.6119(6) -0.0144(6) 0.3080(8) 0.065(3) Uani 1 d .
H24A H 0.6425(6) -0.0540(6) 0.3588(8) 0.078 Uiso 1 calc R
C25 C 0.5667(5) 0.0600(6) 0.3278(7) 0.052(2) Uani 1 d .
C26 C 0.4887(9) 0.1734(8) 0.0793(7) 0.077(3) Uani 1 d .
H26A H 0.5392(9) 0.2169(8) 0.0885(7) 0.115 Uiso 1 d R
H26B H 0.4301(9) 0.2008(8) 0.0815(7) 0.115 Uiso 1 d R
H26C H 0.4728(9) 0.1456(8) 0.0165(7) 0.115 Uiso 1 d R
C27 C 0.6638(9) -0.1119(9) 0.1992(11) 0.104(5) Uani 1 d .
H27A H 0.7271(9) -0.1189(9) 0.2525(11) 0.157 Uiso 1 d R
H27B H 0.6736(9) -0.1058(9) 0.1384(11) 0.157 Uiso 1 d R
H27C H 0.6232(9) -0.1624(9) 0.1955(11) 0.157 Uiso 1 d R
C28 C 0.5721(7) 0.0778(8) 0.4302(7) 0.068(3) Uani 1 d .
H28A H 0.5060(7) 0.0843(8) 0.4291(7) 0.102 Uiso 1 d R
H28B H 0.6090(7) 0.1307(8) 0.4545(7) 0.102 Uiso 1 d R
H28C H 0.6047(7) 0.0299(8) 0.4725(7) 0.102 Uiso 1 d R
N30 N 1.0422(10) 0.0777(8) 0.6126(9) 0.105(4) Uani 1 d .
C31 C 0.9579(11) 0.0737(8) 0.5840(9) 0.084(3) Uani 1 d .
C32 C 0.8503(10) 0.0688(12) 0.5469(13) 0.130(6) Uani 1 d .
H32A H 0.8256(10) 0.0448(12) 0.4815(13) 0.195 Uiso 1 d R
H32B H 0.8234(10) 0.1264(12) 0.5455(13) 0.195 Uiso 1 d R
H32C H 0.8307(10) 0.0319(12) 0.5893(13) 0.195 Uiso 1 d R

loop_
_atom_type_symbol
_atom_type_description
_atom_type_scat_dispersion_real
_atom_type_scat_dispersion_imag
_atom_type_scat_source
C C 0.0181 0.0091 'International Tables Vol C Tables 4.2.6.8 and 6.1.1.4'
H H 0.0000 0.0000 'International Tables Vol C Tables 4.2.6.8 and 6.1.1.4'
N N 0.0311 0.0180 'International Tables Vol C Tables 4.2.6.8 and 6.1.1.4'
Br Br -0.6763 1.2805 'International Tables Vol C Tables 4.2.6.8 and 6.1.1.4'
Fe Fe -1.1336 3.1974 'International Tables Vol C Tables 4.2.6.8 and 6.1.1.4'

loop_
_geom_angle_atom_site_label_1
_geom_angle_atom_site_label_2
_geom_angle_atom_site_label_3
_geom_angle
N1 Fe N9 72.9(2)
N1 Fe N7 72.8(2)
N9 Fe N7 145.4(3)
N1 Fe Br2 132.3(2)
N9 Fe Br2 102.0(2)
N7 Fe Br2 98.3(2)
N1 Fe Br1 118.7(2)
N9 Fe Br1 97.0(2)
N7 Fe Br1 102.5(2)
Br2 Fe Br1 109.05(6)
C6 N1 C2 119.3(7)
C6 N1 Fe 120.4(5)
C2 N1 Fe 120.2(5)
N1 C2 C3 121.6(7)
N1 C2 C7 114.5(7)
C3 C2 C7 123.9(7)
C4 C3 C2 117.7(8)
C5 C4 C3 121.2(9)
C4 C5 C6 119.2(8)
N1 C6 C5 120.9(8)
N1 C6 C9 114.0(7)
C5 C6 C9 125.1(7)
N7 C7 C8 126.5(8)
N7 C7 C2 114.9(7)
C8 C7 C2 118.6(8)
C7 N7 C11 120.7(7)
C7 N7 Fe 117.6(5)
C11 N7 Fe 121.6(6)
N9 C9 C6 116.1(6)
N9 C9 C10 125.1(7)
C6 C9 C10 118.8(7)
C9 N9 C20 118.4(6)
C9 N9 Fe 116.4(5)
C20 N9 Fe 125.3(5)
C16 C11 C12 121.8(8)
C16 C11 N7 120.1(8)
C12 C11 N7 118.1(8)
C13 C12 C11 117.9(9)
C13 C12 C17 119.1(9)
C11 C12 C17 123.0(8)
C14 C13 C12 121.1(10)
C13 C14 C15 120.0(9)
C13 C14 C18 121.1(11)
C15 C14 C18 118.9(12)
C14 C15 C16 121.2(10)
C11 C16 C15 117.8(9)
C11 C16 C19 121.0(8)
C15 C16 C19 121.2(9)
C21 C20 C25 121.9(8)
C21 C20 N9 121.2(8)
C25 C20 N9 116.9(7)
C20 C21 C22 116.9(9)
C20 C21 C26 122.6(9)
C22 C21 C26 120.4(9)
C23 C22 C21 123.5(9)
C24 C23 C22 117.4(9)
C24 C23 C27 120.5(11)
C22 C23 C27 121.9(11)
C23 C24 C25 122.5(10)
C24 C25 C20 117.7(9)
C24 C25 C28 120.5(9)
C20 C25 C28 121.7(8)
N30 C31 C32 179.7(16)

loop_
_geom_bond_atom_site_label_1
_geom_bond_atom_site_label_2
_geom_bond_distance
Fe N1 2.103(6)
Fe N9 2.260(6)
Fe N7 2.271(6)
Fe Br2 2.418(2)
Fe Br1 2.452(2)
N1 C6 1.350(9)
N1 C2 1.359(10)
C2 C3 1.384(12)
C2 C7 1.499(11)
C3 C4 1.383(13)
C4 C5 1.351(13)
C5 C6 1.386(12)
C6 C9 1.479(11)
C7 N7 1.269(11)
C7 C8 1.498(11)
N7 C11 1.458(10)
C9 N9 1.283(10)
C9 C10 1.493(9)
N9 C20 1.446(11)
C11 C16 1.374(13)
C11 C12 1.397(12)
C12 C13 1.392(13)
C12 C17 1.489(13)
C13 C14 1.35(2)
C14 C15 1.38(2)
C14 C18 1.542(14)
C15 C16 1.388(13)
C16 C19 1.512(13)
C20 C21 1.386(12)
C20 C25 1.407(12)
C21 C22 1.399(13)
C21 C26 1.469(14)
C22 C23 1.39(2)
C23 C24 1.373(15)
C23 C27 1.506(14)
C24 C25 1.397(13)
C25 C28 1.500(12)
N30 C31 1.13(2)
C31 C32 1.45(2)
